data_7034848
loop_
_publ_author_name
'Tenne, M.'
'Metz, S.'
'Wagenblast, G.'
'M\"unster, Ingo'
'Strassner, T.'

_publ_section_title
;
 C^C* cyclometalated platinum(ii) N-heterocyclic carbene complexes with a
 sterically demanding \b-diketonato ligand - synthesis, characterization
 and photophysical properties.
;
_journal_issue 18
_journal_name_full 'Dalton transactions (Cambridge, England : 2003)'
_journal_page_first 8444
_journal_page_last 8455
_journal_paper_doi 10.1039/c4dt03613a
_journal_volume 44
_journal_year 2015
_chemical_formula_moiety 'C20 H19 N3 O2 Pt'
_chemical_formula_sum 'C20 H19 N3 O2 Pt'
_chemical_formula_weight 528.47
_chemical_name_systematic
;
 ?
;
_space_group_IT_number 14
_symmetry_cell_setting monoclinic
_symmetry_space_group_name_Hall '-P 2ybc'
_symmetry_space_group_name_H-M 'P 1 21/c 1'
_atom_sites_solution_hydrogens geom
_atom_sites_solution_primary direct
_atom_sites_solution_secondary difmap
_audit_creation_method SHELXL-97
_audit_update_record
;
2014-09-25 deposited with the CCDC.
2015-04-08 downloaded from the CCDC.
;
_cell_angle_alpha 90
_cell_angle_beta 93.774(8)
_cell_angle_gamma 90
_cell_formula_units_Z 4
_cell_length_a 11.7630(5)
_cell_length_b 11.8750(17)
_cell_length_c 13.1410(19)
_cell_measurement_reflns_used 199
_cell_measurement_temperature 198(2)
_cell_measurement_theta_max 21.008
_cell_measurement_theta_min 4.086
_cell_volume 1831.6(4)
_computing_cell_refinement 'Dirax/lsq (Duisenberg, 1992)'
_computing_data_collection 'Collect (Nonius BV, 2001)'
_computing_data_reduction 'EvalCCD (Duisenberg et al., 2003)'
_computing_molecular_graphics 'ORTEP-3 (Farrugia, 2012)'
_computing_publication_material 'enCIFer (Allen et al., 2004)'
_computing_structure_refinement 'SHELXL-97 (Sheldrick, 2008)'
_computing_structure_solution 'SIR97 (Altomare et al., 1999)'
_diffrn_ambient_temperature 198(2)
_diffrn_detector_area_resol_mean 9
_diffrn_measured_fraction_theta_full 0.998
_diffrn_measured_fraction_theta_max 0.998
_diffrn_measurement_device_type KappaCCD
_diffrn_measurement_method \f
_diffrn_radiation_monochromator graphite
_diffrn_radiation_source 'fine-focus sealed tube'
_diffrn_radiation_type MoK\a
_diffrn_radiation_wavelength 0.71073
_diffrn_reflns_av_R_equivalents 0.0564
_diffrn_reflns_av_sigmaI/netI 0.0378
_diffrn_reflns_limit_h_max 13
_diffrn_reflns_limit_h_min -13
_diffrn_reflns_limit_k_max 13
_diffrn_reflns_limit_k_min -13
_diffrn_reflns_limit_l_max 14
_diffrn_reflns_limit_l_min -14
_diffrn_reflns_number 19834
_diffrn_reflns_theta_full 23.26
_diffrn_reflns_theta_max 23.26
_diffrn_reflns_theta_min 3.11
_exptl_absorpt_coefficient_mu 7.680
_exptl_absorpt_correction_T_max 0.4618
_exptl_absorpt_correction_T_min 0.1730
_exptl_absorpt_correction_type multi-scan
_exptl_absorpt_process_details 'SADABS (Sheldrick, 2002)'
_exptl_crystal_colour colorless
_exptl_crystal_density_diffrn 1.916
_exptl_crystal_density_method 'not measured'
_exptl_crystal_description fragment
_exptl_crystal_F_000 1016
_exptl_crystal_size_max 0.35
_exptl_crystal_size_mid 0.20
_exptl_crystal_size_min 0.12
_refine_diff_density_max 0.517
_refine_diff_density_min -0.501
_refine_diff_density_rms 0.115
_refine_ls_extinction_method none
_refine_ls_goodness_of_fit_ref 1.043
_refine_ls_hydrogen_treatment constr
_refine_ls_matrix_type full
_refine_ls_number_parameters 237
_refine_ls_number_reflns 2626
_refine_ls_number_restraints 0
_refine_ls_restrained_S_all 1.043
_refine_ls_R_factor_all 0.0434
_refine_ls_R_factor_gt 0.0246
_refine_ls_shift/su_max 0.001
_refine_ls_shift/su_mean 0.000
_refine_ls_structure_factor_coef Fsqd
_refine_ls_weighting_details 'calc w=1/[\s^2^(Fo^2^)+(0.0059P)^2^+2.6338P] where P=(Fo^2^+2Fc^2^)/3'
_refine_ls_weighting_scheme calc
_refine_ls_wR_factor_gt 0.0329
_refine_ls_wR_factor_ref 0.0361
_reflns_number_gt 2067
_reflns_number_total 2626
_reflns_threshold_expression >2sigma(I)
_cod_data_source_file c4dt03613a3.cif
_cod_data_source_block compound_4
_cod_depositor_comments 'Adding full bibliography for 7034847--7034848.cif.'
_cod_original_sg_symbol_H-M P21/c
_cod_database_code 7034848

loop_
_symmetry_equiv_pos_as_xyz
'x, y, z'
'-x, y+1/2, -z+1/2'
'-x, -y, -z'
'x, -y-1/2, z-1/2'

loop_
_atom_site_label
_atom_site_type_symbol
_atom_site_fract_x
_atom_site_fract_y
_atom_site_fract_z
_atom_site_U_iso_or_equiv
_atom_site_adp_type
_atom_site_occupancy
_atom_site_symmetry_multiplicity
_atom_site_calc_flag
_atom_site_refinement_flags
Pt1 Pt 0.511858(16) 0.104367(18) -0.083053(15) 0.02354(7) Uani 1 1 d .
N1 N 0.5705(3) -0.0809(3) -0.2032(3) 0.0268(11) Uani 1 1 d .
C1 C 0.6147(4) -0.0066(4) -0.1325(4) 0.0252(12) Uani 1 1 d .
O2 O 0.6312(2) 0.1932(3) 0.0110(2) 0.0282(8) Uani 1 1 d .
N2 N 0.7232(3) -0.0401(3) -0.1185(3) 0.0274(10) Uani 1 1 d .
O1 O 0.3871(2) 0.2145(3) -0.0469(2) 0.0293(8) Uani 1 1 d .
C14 C 0.2742(5) -0.1230(5) -0.3115(4) 0.0371(15) Uani 1 1 d .
H14 H 0.2297 -0.1711 -0.3561 0.045 Uiso 1 1 calc R
C20 C 0.2964(4) 0.3710(4) 0.0208(4) 0.0441(16) Uani 1 1 d .
H20A H 0.2582 0.3839 -0.0467 0.066 Uiso 1 1 calc R
H20B H 0.3180 0.4435 0.0520 0.066 Uiso 1 1 calc R
H20C H 0.2446 0.3314 0.0640 0.066 Uiso 1 1 calc R
C8 C 0.9919(5) 0.1739(6) -0.2192(5) 0.0534(18) Uani 1 1 d .
H8 H 1.0126 0.1734 -0.2878 0.064 Uiso 1 1 calc R
C4 C 0.8879(4) 0.0929(5) -0.0865(4) 0.0321(13) Uani 1 1 d .
C13 C 0.2227(4) -0.0348(4) -0.2628(4) 0.0318(13) Uani 1 1 d .
H13 H 0.1429 -0.0230 -0.2736 0.038 Uiso 1 1 calc R
C15 C 0.3898(4) -0.1413(4) -0.2954(4) 0.0301(14) Uani 1 1 d .
H15 H 0.4264 -0.2010 -0.3285 0.036 Uiso 1 1 calc R
C18 C 0.5034(4) 0.3347(4) 0.0619(4) 0.0362(15) Uani 1 1 d .
H18 H 0.5003 0.4000 0.1033 0.043 Uiso 1 1 calc R
C10 C 0.4500(4) -0.0696(4) -0.2298(4) 0.0239(13) Uani 1 1 d .
N3 N 0.7500(4) -0.1322(4) -0.1774(3) 0.0383(13) Uani 1 1 d .
C11 C 0.4042(4) 0.0202(4) -0.1777(3) 0.0227(12) Uani 1 1 d .
C16 C 0.7103(4) 0.3354(5) 0.1174(4) 0.0437(16) Uani 1 1 d .
H16A H 0.7522 0.2778 0.1581 0.066 Uiso 1 1 calc R
H16B H 0.6833 0.3938 0.1626 0.066 Uiso 1 1 calc R
H16C H 0.7608 0.3693 0.0695 0.066 Uiso 1 1 calc R
C17 C 0.6096(4) 0.2816(5) 0.0586(4) 0.0325(14) Uani 1 1 d .
C12 C 0.2871(4) 0.0358(4) -0.1986(4) 0.0291(13) Uani 1 1 d .
H12 H 0.2507 0.0971 -0.1675 0.035 Uiso 1 1 calc R
C7 C 1.0336(5) 0.2557(6) -0.1537(6) 0.058(2) Uani 1 1 d .
H7 H 1.0847 0.3108 -0.1766 0.070 Uiso 1 1 calc R
C3 C 0.8095(4) 0.0051(5) -0.0452(4) 0.0358(14) Uani 1 1 d .
H3A H 0.8566 -0.0581 -0.0172 0.043 Uiso 1 1 calc R
H3B H 0.7706 0.0389 0.0120 0.043 Uiso 1 1 calc R
C9 C 0.9189(4) 0.0913(5) -0.1856(4) 0.0421(15) Uani 1 1 d .
H9 H 0.8907 0.0341 -0.2310 0.050 Uiso 1 1 calc R
C2 C 0.6537(5) -0.1550(4) -0.2280(4) 0.0347(15) Uani 1 1 d .
H2 H 0.6427 -0.2148 -0.2756 0.042 Uiso 1 1 calc R
C5 C 0.9299(4) 0.1771(5) -0.0223(5) 0.0470(16) Uani 1 1 d .
H5 H 0.9086 0.1793 0.0462 0.056 Uiso 1 1 calc R
C6 C 1.0023(5) 0.2584(6) -0.0561(5) 0.061(2) Uani 1 1 d .
H6 H 1.0303 0.3161 -0.0112 0.073 Uiso 1 1 calc R
C19 C 0.4019(4) 0.3005(5) 0.0102(4) 0.0321(13) Uani 1 1 d .

loop_
_atom_site_aniso_label
_atom_site_aniso_U_11
_atom_site_aniso_U_22
_atom_site_aniso_U_33
_atom_site_aniso_U_23
_atom_site_aniso_U_13
_atom_site_aniso_U_12
Pt1 0.02946(11) 0.01858(11) 0.02309(11) 0.00082(14) 0.00562(7) 0.00179(14)
N1 0.034(3) 0.019(3) 0.027(3) 0.003(2) 0.004(2) 0.004(2)
C1 0.029(3) 0.022(3) 0.026(3) 0.006(3) 0.010(2) 0.001(3)
O2 0.034(2) 0.023(2) 0.028(2) -0.0011(19) 0.0006(16) -0.0028(18)
N2 0.031(3) 0.022(3) 0.030(3) 0.001(2) 0.009(2) 0.005(2)
O1 0.033(2) 0.021(2) 0.034(2) -0.0082(18) 0.0041(16) 0.0046(17)
C14 0.045(4) 0.035(4) 0.032(3) -0.001(3) -0.001(3) -0.012(3)
C20 0.052(4) 0.036(4) 0.044(4) -0.011(3) 0.005(3) 0.018(3)
C8 0.038(4) 0.074(5) 0.049(4) 0.022(4) 0.008(3) 0.008(4)
C4 0.022(3) 0.032(4) 0.042(4) 0.005(3) -0.001(2) 0.012(3)
C13 0.032(3) 0.028(4) 0.036(4) 0.009(3) 0.004(3) -0.006(3)
C15 0.042(4) 0.021(3) 0.028(3) 0.001(3) 0.007(3) 0.001(3)
C18 0.047(4) 0.027(3) 0.035(4) -0.015(3) 0.003(3) 0.004(3)
C10 0.029(3) 0.024(3) 0.019(3) 0.006(2) 0.004(2) -0.001(2)
N3 0.033(3) 0.032(3) 0.050(3) -0.008(2) 0.009(2) 0.010(2)
C11 0.035(3) 0.015(3) 0.019(3) 0.004(2) 0.010(2) 0.001(2)
C16 0.054(4) 0.043(4) 0.034(4) -0.011(3) 0.000(3) -0.005(3)
C17 0.049(4) 0.024(4) 0.024(3) 0.003(3) 0.003(3) -0.004(3)
C12 0.033(3) 0.019(3) 0.037(3) 0.000(3) 0.009(3) 0.006(3)
C7 0.029(3) 0.055(5) 0.091(6) 0.022(5) 0.009(4) 0.000(3)
C3 0.035(3) 0.039(4) 0.034(3) 0.006(3) 0.001(3) 0.006(3)
C9 0.038(3) 0.046(4) 0.043(4) 0.010(3) 0.009(3) 0.008(3)
C2 0.042(4) 0.021(3) 0.042(4) -0.003(3) 0.015(3) 0.013(3)
C5 0.033(3) 0.054(5) 0.054(4) 0.008(4) 0.009(3) 0.001(3)
C6 0.036(4) 0.058(5) 0.087(6) -0.005(4) 0.002(4) -0.009(4)
C19 0.042(4) 0.027(4) 0.028(3) -0.001(3) 0.005(3) 0.002(3)

loop_
_atom_type_symbol
_atom_type_description
_atom_type_scat_dispersion_real
_atom_type_scat_dispersion_imag
_atom_type_scat_source
C C 0.0033 0.0016 'International Tables Vol C Tables 4.2.6.8 and 6.1.1.4'
H H 0.0000 0.0000 'International Tables Vol C Tables 4.2.6.8 and 6.1.1.4'
N N 0.0061 0.0033 'International Tables Vol C Tables 4.2.6.8 and 6.1.1.4'
O O 0.0106 0.0060 'International Tables Vol C Tables 4.2.6.8 and 6.1.1.4'
Pt Pt -1.7033 8.3905 'International Tables Vol C Tables 4.2.6.8 and 6.1.1.4'

loop_
_geom_angle_atom_site_label_1
_geom_angle_atom_site_label_2
_geom_angle_atom_site_label_3
_geom_angle
C1 Pt1 C11 80.4(2)
C1 Pt1 O1 171.97(18)
C11 Pt1 O1 91.72(16)
C1 Pt1 O2 97.55(18)
C11 Pt1 O2 177.10(15)
O1 Pt1 O2 90.24(13)
C1 N1 C2 109.4(4)
C1 N1 C10 115.5(4)
C2 N1 C10 135.0(5)
N2 C1 N1 102.7(4)
N2 C1 Pt1 140.4(4)
N1 C1 Pt1 116.9(3)
C17 O2 Pt1 124.4(3)
C1 N2 N3 114.0(4)
C1 N2 C3 126.7(4)
N3 N2 C3 119.1(4)
C19 O1 Pt1 125.4(3)
C15 C14 C13 120.3(5)
C15 C14 H14 119.9
C13 C14 H14 119.9
C19 C20 H20A 109.5
C19 C20 H20B 109.5
H20A C20 H20B 109.5
C19 C20 H20C 109.5
H20A C20 H20C 109.5
H20B C20 H20C 109.5
C7 C8 C9 120.3(6)
C7 C8 H8 119.9
C9 C8 H8 119.9
C9 C4 C5 118.9(5)
C9 C4 C3 122.3(5)
C5 C4 C3 118.8(5)
C12 C13 C14 120.1(5)
C12 C13 H13 119.9
C14 C13 H13 119.9
C10 C15 C14 117.5(5)
C10 C15 H15 121.3
C14 C15 H15 121.3
C19 C18 C17 126.2(5)
C19 C18 H18 116.9
C17 C18 H18 116.9
C15 C10 C11 125.6(5)
C15 C10 N1 123.5(4)
C11 C10 N1 110.9(4)
C2 N3 N2 103.1(4)
C10 C11 C12 114.3(4)
C10 C11 Pt1 116.2(4)
C12 C11 Pt1 129.5(4)
C17 C16 H16A 109.5
C17 C16 H16B 109.5
H16A C16 H16B 109.5
C17 C16 H16C 109.5
H16A C16 H16C 109.5
H16B C16 H16C 109.5
O2 C17 C18 126.9(5)
O2 C17 C16 115.4(5)
C18 C17 C16 117.7(5)
C13 C12 C11 122.2(5)
C13 C12 H12 118.9
C11 C12 H12 118.9
C6 C7 C8 120.1(6)
C6 C7 H7 119.9
C8 C7 H7 119.9
N2 C3 C4 115.6(4)
N2 C3 H3A 108.4
C4 C3 H3A 108.4
N2 C3 H3B 108.4
C4 C3 H3B 108.4
H3A C3 H3B 107.4
C4 C9 C8 119.8(6)
C4 C9 H9 120.1
C8 C9 H9 120.1
N3 C2 N1 110.8(5)
N3 C2 H2 124.6
N1 C2 H2 124.6
C4 C5 C6 120.9(6)
C4 C5 H5 119.5
C6 C5 H5 119.5
C7 C6 C5 120.0(7)
C7 C6 H6 120.0
C5 C6 H6 120.0
O1 C19 C18 126.8(5)
O1 C19 C20 114.7(4)
C18 C19 C20 118.4(5)

loop_
_geom_bond_atom_site_label_1
_geom_bond_atom_site_label_2
_geom_bond_distance
Pt1 C1 1.930(5)
Pt1 C11 1.985(5)
Pt1 O1 2.045(3)
Pt1 O2 2.094(3)
N1 C1 1.360(6)
N1 C2 1.371(6)
N1 C10 1.443(6)
C1 N2 1.338(5)
O2 C17 1.257(6)
N2 N3 1.388(5)
N2 C3 1.455(6)
O1 C19 1.273(6)
C14 C15 1.379(6)
C14 C13 1.388(7)
C14 H14 0.9500
C20 C19 1.510(6)
C20 H20A 0.9800
C20 H20B 0.9800
C20 H20C 0.9800
C8 C7 1.366(8)
C8 C9 1.394(7)
C8 H8 0.9500
C4 C9 1.376(6)
C4 C5 1.378(7)
C4 C3 1.516(7)
C13 C12 1.380(6)
C13 H13 0.9500
C15 C10 1.375(6)
C15 H15 0.9500
C18 C19 1.394(6)
C18 C17 1.403(7)
C18 H18 0.9500
C10 C11 1.395(6)
N3 C2 1.303(6)
C11 C12 1.399(6)
C16 C17 1.512(6)
C16 H16A 0.9800
C16 H16B 0.9800
C16 H16C 0.9800
C12 H12 0.9500
C7 C6 1.358(8)
C7 H7 0.9500
C3 H3A 0.9900
C3 H3B 0.9900
C9 H9 0.9500
C2 H2 0.9500
C5 C6 1.380(7)
C5 H5 0.9500
C6 H6 0.9500

loop_
_geom_torsion_atom_site_label_1
_geom_torsion_atom_site_label_2
_geom_torsion_atom_site_label_3
_geom_torsion_atom_site_label_4
_geom_torsion
C2 N1 C1 N2 0.1(5)
C10 N1 C1 N2 176.5(4)
C2 N1 C1 Pt1 -178.5(3)
C10 N1 C1 Pt1 -2.1(5)
C11 Pt1 C1 N2 -176.6(6)
O2 Pt1 C1 N2 5.5(6)
C11 Pt1 C1 N1 1.3(3)
O2 Pt1 C1 N1 -176.6(3)
C1 Pt1 O2 C17 175.4(4)
O1 Pt1 O2 C17 -2.6(4)
N1 C1 N2 N3 0.2(5)
Pt1 C1 N2 N3 178.2(4)
N1 C1 N2 C3 -175.6(4)
Pt1 C1 N2 C3 2.5(8)
C11 Pt1 O1 C19 -175.4(4)
O2 Pt1 O1 C19 2.4(4)
C15 C14 C13 C12 0.6(8)
C13 C14 C15 C10 0.3(7)
C14 C15 C10 C11 0.1(7)
C14 C15 C10 N1 177.9(4)
C1 N1 C10 C15 -176.3(4)
C2 N1 C10 C15 -1.1(8)
C1 N1 C10 C11 1.8(6)
C2 N1 C10 C11 177.0(5)
C1 N2 N3 C2 -0.4(5)
C3 N2 N3 C2 175.7(4)
C15 C10 C11 C12 -1.3(7)
N1 C10 C11 C12 -179.3(4)
C15 C10 C11 Pt1 177.3(4)
N1 C10 C11 Pt1 -0.7(5)
C1 Pt1 C11 C10 -0.2(3)
O1 Pt1 C11 C10 178.1(3)
C1 Pt1 C11 C12 178.0(5)
O1 Pt1 C11 C12 -3.6(4)
Pt1 O2 C17 C18 2.8(7)
Pt1 O2 C17 C16 -176.7(3)
C19 C18 C17 O2 -1.9(9)
C19 C18 C17 C16 177.6(5)
C14 C13 C12 C11 -1.9(7)
C10 C11 C12 C13 2.2(7)
Pt1 C11 C12 C13 -176.1(4)
C9 C8 C7 C6 -1.5(9)
C1 N2 C3 C4 -96.8(6)
N3 N2 C3 C4 87.6(5)
C9 C4 C3 N2 -32.1(7)
C5 C4 C3 N2 148.0(5)
C5 C4 C9 C8 0.2(7)
C3 C4 C9 C8 -179.7(5)
C7 C8 C9 C4 0.7(8)
N2 N3 C2 N1 0.4(5)
C1 N1 C2 N3 -0.4(6)
C10 N1 C2 N3 -175.8(5)
C9 C4 C5 C6 -0.4(8)
C3 C4 C5 C6 179.5(5)
C8 C7 C6 C5 1.2(9)
C4 C5 C6 C7 -0.3(9)
Pt1 O1 C19 C18 -2.4(7)
Pt1 O1 C19 C20 177.3(3)
C17 C18 C19 O1 1.7(9)
C17 C18 C19 C20 -178.1(5)
